data_7217939
loop_
_publ_author_name
'Troyano, J.'
'Perles, J.'
'Amo-Ochoa, P.'
'Mart\'inez, J. I.'
'Zamora, F.'
'Delgado, S.'

_publ_section_title
;
 Reversible recrystallization process of copper and silver
 thioacetamide--halide coordination polymers and their basic building
 blocks
;
_journal_issue 35
_journal_name_full CrystEngComm
_journal_page_first 8224
_journal_paper_doi 10.1039/C4CE00480A
_journal_volume 16
_journal_year 2014
_chemical_formula_sum 'C2 H5 Cu I N S'
_chemical_formula_weight 265.57
_chemical_name_common JA100
_space_group_crystal_system trigonal
_space_group_IT_number 159
_space_group_name_Hall 'P 3 -2c'
_space_group_name_H-M_alt 'P 3 1 c'
_symmetry_space_group_name_Hall 'P 3 -2c'
_symmetry_space_group_name_H-M 'P 3 1 c'
_atom_sites_solution_hydrogens geom
_atom_sites_solution_primary direct
_atom_sites_solution_secondary difmap
_cell_angle_alpha 90
_cell_angle_beta 90
_cell_angle_gamma 120
_cell_formula_units_Z 6
_cell_length_a 11.7896(2)
_cell_length_b 11.7896(2)
_cell_length_c 8.15090(10)
_cell_measurement_reflns_used 925
_cell_measurement_temperature 296.(2)
_cell_measurement_theta_max 31.3171
_cell_measurement_theta_min 3.1607
_cell_volume 981.15(3)
_computing_cell_refinement 'APEX2 v2010.9-1 (Bruker AXS)'
_computing_data_collection 'Bruker Instrument Service v2010.9.0.0'
_computing_data_reduction 'SAINT V7.68A (Bruker AXS, 2009)'
_computing_structure_refinement 'SHELXL-97 (Sheldrick, 2008)'
_computing_structure_solution 'SHELXS-97 (Sheldrick, 2008)'
_diffrn_ambient_temperature 296.(2)
_diffrn_detector_area_resol_mean 8.3333
_diffrn_measured_fraction_theta_full 0.999
_diffrn_measured_fraction_theta_max 0.999
_diffrn_radiation_wavelength 0.71073
_diffrn_reflns_av_R_equivalents 0.0463
_diffrn_reflns_av_sigmaI/netI 0.0335
_diffrn_reflns_limit_h_max 20
_diffrn_reflns_limit_h_min -20
_diffrn_reflns_limit_k_max 18
_diffrn_reflns_limit_k_min -20
_diffrn_reflns_limit_l_max 14
_diffrn_reflns_limit_l_min -14
_diffrn_reflns_number 28499
_diffrn_reflns_theta_full 38.78
_diffrn_reflns_theta_max 38.78
_diffrn_reflns_theta_min 1.99
_exptl_absorpt_coefficient_mu 8.248
_exptl_absorpt_correction_T_max 0.44
_exptl_absorpt_correction_T_min 0.29
_exptl_absorpt_correction_type multi-scan
_exptl_absorpt_process_details sadabs
_exptl_crystal_colour 'clear colourless'
_exptl_crystal_density_diffrn 2.697
_exptl_crystal_density_method 'not measured'
_exptl_crystal_description 'hexagonal prism'
_exptl_crystal_F_000 732
_exptl_crystal_size_max 0.210
_exptl_crystal_size_mid 0.130
_exptl_crystal_size_min 0.120
_refine_diff_density_max 0.965
_refine_diff_density_min -0.857
_refine_ls_abs_structure_details 'Flack H D (1983), Acta Cryst. A39, 876-881'
_refine_ls_abs_structure_Flack 0.03(3)
_refine_ls_extinction_coef 0.0052(5)
_refine_ls_extinction_method SHELXL
_refine_ls_goodness_of_fit_ref 1.005
_refine_ls_hydrogen_treatment constr
_refine_ls_matrix_type full
_refine_ls_number_parameters 57
_refine_ls_number_reflns 3744
_refine_ls_number_restraints 1
_refine_ls_restrained_S_all 1.005
_refine_ls_R_factor_all 0.0605
_refine_ls_R_factor_gt 0.0311
_refine_ls_shift/su_max 0.004
_refine_ls_shift/su_mean 0.000
_refine_ls_structure_factor_coef Fsqd
_refine_ls_weighting_details 'calc w=1/[\s^2^(Fo^2^)+(0.0588P)^2^+0.0000P] where P=(Fo^2^+2Fc^2^)/3'
_refine_ls_weighting_scheme calc
_refine_ls_wR_factor_gt 0.0862
_refine_ls_wR_factor_ref 0.1109
_reflns_number_gt 2448
_reflns_number_total 3744
_reflns_threshold_expression >2sigma(I)
_cod_duplicate_entry 7215283
_cod_data_source_file c4ce00480a2.cif
_cod_data_source_block I
_cod_database_code 7217939

loop_
_space_group_symop_operation_xyz
'x, y, z'
'-y, x-y, z'
'-x+y, -x, z'
'y, x, z+1/2'
'x-y, -y, z+1/2'
'-x, -x+y, z+1/2'

loop_
_atom_site_type_symbol
_atom_site_label
_atom_site_fract_x
_atom_site_fract_y
_atom_site_fract_z
_atom_site_U_iso_or_equiv
_atom_site_adp_type
_atom_site_calc_flag
_atom_site_refinement_flags
_atom_site_occupancy
Cu Cu1 0.45303(5) 0.13647(5) 0.53118(11) 0.03929(15) Uani d . 1
I I1 0.29157(3) -0.00005(3) 0.28121(12) 0.03602(9) Uani d . 1
C C1 0.3584(4) 0.3586(5) 0.5312(8) 0.0338(9) Uani d . 1
C C2 0.3629(5) 0.4866(5) 0.5312(9) 0.0420(10) Uani d . 1
H H2A 0.2796 0.4744 0.4965 0.063 Uiso calc R 1
H H2B 0.4299 0.5455 0.4572 0.063 Uiso calc R 1
H H2C 0.382 0.5228 0.6399 0.063 Uiso calc R 1
N N1 0.2415(6) 0.2482(6) 0.533(2) 0.097(3) Uani d . 1
H H1A 0.1707 0.2524 0.5346 0.116 Uiso calc R 1
H H1B 0.2373 0.1732 0.5333 0.116 Uiso calc R 1
S S1 0.49600(11) 0.34877(11) 0.53131(18) 0.0386(3) Uani d . 1

loop_
_atom_site_aniso_label
_atom_site_aniso_U_11
_atom_site_aniso_U_22
_atom_site_aniso_U_33
_atom_site_aniso_U_12
_atom_site_aniso_U_13
_atom_site_aniso_U_23
Cu1 0.0280(3) 0.0290(3) 0.0625(3) 0.0154(2) 0.0001(3) 0.0003(3)
I1 0.03941(16) 0.03501(15) 0.03229(12) 0.01759(12) -0.00370(11) -0.00721(8)
C1 0.0236(18) 0.0276(19) 0.052(3) 0.0142(17) 0.0021(17) 0.0008(17)
C2 0.037(2) 0.034(2) 0.062(3) 0.0221(19) 0.000(2) 0.002(2)
N1 0.025(2) 0.037(3) 0.231(11) 0.018(2) 0.007(4) 0.005(5)
S1 0.0208(4) 0.0211(4) 0.0733(8) 0.0100(3) 0.0002(4) 0.0000(4)

loop_
_atom_type_symbol
_atom_type_description
_atom_type_scat_dispersion_real
_atom_type_scat_dispersion_imag
_atom_type_scat_source
C C 0.0033 0.0016 'International Tables Vol C Tables 4.2.6.8 and 6.1.1.4'
H H 0.0000 0.0000 'International Tables Vol C Tables 4.2.6.8 and 6.1.1.4'
N N 0.0061 0.0033 'International Tables Vol C Tables 4.2.6.8 and 6.1.1.4'
S S 0.1246 0.1234 'International Tables Vol C Tables 4.2.6.8 and 6.1.1.4'
Cu Cu 0.3201 1.2651 'International Tables Vol C Tables 4.2.6.8 and 6.1.1.4'
I I -0.4742 1.8119 'International Tables Vol C Tables 4.2.6.8 and 6.1.1.4'

loop_
_geom_angle_atom_site_label_1
_geom_angle_atom_site_label_2
_geom_angle_atom_site_label_3
_geom_angle_site_symmetry_1
_geom_angle_site_symmetry_3
_geom_angle
S1 Cu1 S1 2_655 . 106.20(5)
S1 Cu1 I1 2_655 . 115.55(5)
S1 Cu1 I1 . . 110.86(5)
S1 Cu1 I1 2_655 5 115.51(5)
S1 Cu1 I1 . 5 110.80(5)
I1 Cu1 I1 . 5 97.902(18)
Cu1 I1 Cu1 . 5_554 132.02(2)
N1 C1 C2 . . 118.9(4)
N1 C1 S1 . . 119.4(4)
C2 C1 S1 . . 121.7(4)
C1 C2 H2A . . 109.5
C1 C2 H2B . . 109.5
H2A C2 H2B . . 109.5
C1 C2 H2C . . 109.5
H2A C2 H2C . . 109.5
H2B C2 H2C . . 109.5
C1 N1 H1A . . 120.0
C1 N1 H1B . . 120.0
H1A N1 H1B . . 120.0
C1 S1 Cu1 . 3_665 113.81(18)
C1 S1 Cu1 . . 112.38(18)
Cu1 S1 Cu1 3_665 . 133.80(5)

loop_
_geom_bond_atom_site_label_1
_geom_bond_atom_site_label_2
_geom_bond_site_symmetry_2
_geom_bond_distance
Cu1 S1 2_655 2.2760(13)
Cu1 S1 . 2.2920(12)
Cu1 I1 . 2.7021(11)
Cu1 I1 5 2.7019(11)
I1 Cu1 5_554 2.7020(11)
C1 N1 . 1.342(8)
C1 C2 . 1.483(6)
C1 S1 . 1.683(4)
C2 H2A . 0.96
C2 H2B . 0.96
C2 H2C . 0.96
N1 H1A . 0.86
N1 H1B . 0.86
S1 Cu1 3_665 2.2760(13)
